data_1540733
loop_
_publ_author_name
'Wu, Jia-Ying'
'Yu, Cheng-Han'
'Wen, Jung-Jung'
'Chang, Chiou-Ling'
'Leung, Man-Kit'

_publ_section_title
;
 Pyrrolo-[3,2-b]pyrroles for Photochromic Analysis of Halocarbons.
;
_journal_issue 2
_journal_name_full 'Analytical chemistry'
_journal_page_first 1195
_journal_page_last 1201
_journal_paper_doi 10.1021/acs.analchem.5b03374
_journal_volume 88
_journal_year 2016
_chemical_formula_sum 'C61 H48 N4'
_chemical_formula_weight 837.03
_chemical_name_systematic
; 
 ? 
;
_space_group_IT_number 14
_symmetry_cell_setting monoclinic
_symmetry_space_group_name_Hall '-P 2ybc'
_symmetry_space_group_name_H-M 'P 1 21/c 1'
_atom_sites_solution_hydrogens geom
_atom_sites_solution_primary direct
_atom_sites_solution_secondary difmap
_audit_creation_method SHELXL-97
_cell_angle_alpha 90.00
_cell_angle_beta 90.697(10)
_cell_angle_gamma 90.00
_cell_formula_units_Z 4
_cell_length_a 14.2789(13)
_cell_length_b 8.5519(10)
_cell_length_c 36.498(3)
_cell_measurement_reflns_used 1432
_cell_measurement_temperature 150(2)
_cell_measurement_theta_max 20.2510
_cell_measurement_theta_min 2.9880
_cell_volume 4456.5(8)
_computing_cell_refinement
; 
CrysAlisPro, Agilent Technologies, 
Version 1.171.37.35 (release 13-08-2014 CrysAlis171 .NET) 
(compiled Aug 13 2014,18:06:01) 
Empirical absorption correction using spherical harmonics, 
 implemented in SCALE3 ABSPACK scaling algorithm. 
;
_computing_data_collection
; 
CrysAlisPro, Agilent Technologies, 
Version 1.171.37.35 (release 13-08-2014 CrysAlis171 .NET) 
(compiled Aug 13 2014,18:06:01) 
Empirical absorption correction using spherical harmonics, 
 implemented in SCALE3 ABSPACK scaling algorithm. 
;
_computing_data_reduction
; 
CrysAlisPro, Agilent Technologies, 
Version 1.171.37.35 (release 13-08-2014 CrysAlis171 .NET) 
(compiled Aug 13 2014,18:06:01) 
Empirical absorption correction using spherical harmonics, 
 implemented in SCALE3 ABSPACK scaling algorithm. 
;
_computing_molecular_graphics SHELXTL
_computing_publication_material SHELXTL
_computing_structure_refinement 'SHELXL-97 (Sheldrick, 1997)'
_computing_structure_solution 'SHELXS-97 (Sheldrick, 1990)'
_diffrn_ambient_temperature 150(2)
_diffrn_detector_area_resol_mean 10.2496
_diffrn_measured_fraction_theta_full 0.911
_diffrn_measured_fraction_theta_max 0.911
_diffrn_measurement_device_type 'Xcalibur, Atlas, Gemini'
_diffrn_radiation_monochromator graphite
_diffrn_radiation_source 'fine-focus sealed tube'
_diffrn_radiation_type MoK\a
_diffrn_radiation_wavelength 0.71073
_diffrn_reflns_av_R_equivalents 0.1924
_diffrn_reflns_av_sigmaI/netI 0.3018
_diffrn_reflns_limit_h_max 18
_diffrn_reflns_limit_h_min -18
_diffrn_reflns_limit_k_max 10
_diffrn_reflns_limit_k_min -11
_diffrn_reflns_limit_l_max 48
_diffrn_reflns_limit_l_min -48
_diffrn_reflns_number 29257
_diffrn_reflns_theta_full 28.35
_diffrn_reflns_theta_max 28.35
_diffrn_reflns_theta_min 3.00
_exptl_absorpt_coefficient_mu 0.073
_exptl_absorpt_correction_T_max 1.00000
_exptl_absorpt_correction_T_min 0.40315
_exptl_absorpt_correction_type multi-scan
_exptl_absorpt_process_details
; 
CrysAlisPro, Agilent Technologies, 
Version 1.171.37.35 (release 13-08-2014 CrysAlis171 .NET) 
(compiled Aug 13 2014,18:06:01) 
Empirical absorption correction using spherical harmonics, 
 implemented in SCALE3 ABSPACK scaling algorithm. 
;
_exptl_crystal_density_diffrn 1.248
_exptl_crystal_density_method 'not measured'
_exptl_crystal_F_000 1768
_exptl_crystal_size_max 0.20
_exptl_crystal_size_mid 0.15
_exptl_crystal_size_min 0.10
_refine_diff_density_max 0.297
_refine_diff_density_min -0.308
_refine_diff_density_rms 0.067
_refine_ls_extinction_method none
_refine_ls_goodness_of_fit_ref 0.968
_refine_ls_hydrogen_treatment mixed
_refine_ls_matrix_type full
_refine_ls_number_parameters 586
_refine_ls_number_reflns 10154
_refine_ls_number_restraints 0
_refine_ls_restrained_S_all 0.968
_refine_ls_R_factor_all 0.2733
_refine_ls_R_factor_gt 0.0951
_refine_ls_shift/su_max 0.028
_refine_ls_shift/su_mean 0.003
_refine_ls_structure_factor_coef Fsqd
_refine_ls_weighting_details 'calc w=1/[\s^2^(Fo^2^)+(0.0444P)^2^+0.0000P] where P=(Fo^2^+2Fc^2^)/3'
_refine_ls_weighting_scheme calc
_refine_ls_wR_factor_gt 0.1523
_refine_ls_wR_factor_ref 0.2248
_reflns_number_gt 3569
_reflns_number_total 10154
_reflns_threshold_expression >2sigma(I)
_cod_data_source_file ac5b03374_si_001.cif
_cod_data_source_block ic17293
_cod_depositor_comments
;
The following automatic conversions were performed:

'_symmetry_cell_setting' value 'Monoclinic' changed to 'monoclinic'
according to
/usr/data/users/saulius/crontab/automatic-downloads/rss-feeds/ACS/lib/dictionaries/cif_core.dic
dictionary named 'cif_core.dic' version 2.4.2 from 2011-04-26.

Automatic conversion script
Id: cif_fix_values 4268 2015-11-12 08:31:59Z antanas 

 Adding full bibliography for 1540732--1540734.cif.
;
_cod_original_sg_symbol_H-M P2(1)/c
_cod_database_code 1540733

loop_
_symmetry_equiv_pos_as_xyz
'x, y, z'
'-x, y+1/2, -z+1/2'
'-x, -y, -z'
'x, -y-1/2, z-1/2'

loop_
_atom_site_label
_atom_site_type_symbol
_atom_site_fract_x
_atom_site_fract_y
_atom_site_fract_z
_atom_site_U_iso_or_equiv
_atom_site_adp_type
_atom_site_occupancy
_atom_site_symmetry_multiplicity
_atom_site_calc_flag
_atom_site_refinement_flags
N1 N 0.5867(2) 0.2019(4) 1.00830(10) 0.0273(10) Uani 1 1 d .
N2 N 0.5236(2) 0.3314(4) 0.92183(10) 0.0269(10) Uani 1 1 d .
N3 N 0.8240(2) 0.4148(4) 0.78309(10) 0.0282(10) Uani 1 1 d .
N4 N 0.3089(2) 0.1047(4) 1.15219(10) 0.0273(10) Uani 1 1 d .
C1 C 0.5967(3) 0.2397(5) 0.97149(12) 0.0259(12) Uani 1 1 d .
C2 C 0.6651(3) 0.2577(5) 0.94486(12) 0.0277(12) Uani 1 1 d .
H2A H 0.7300 0.2348 0.9473 0.033 Uiso 1 1 calc R
C3 C 0.6193(3) 0.3157(5) 0.91418(12) 0.0227(11) Uani 1 1 d .
C4 C 0.5110(3) 0.2863(5) 0.95822(13) 0.0245(11) Uani 1 1 d .
C5 C 0.4454(3) 0.2826(5) 0.98656(12) 0.0253(11) Uani 1 1 d .
H5A H 0.3811 0.3103 0.9849 0.030 Uiso 1 1 calc R
C6 C 0.4935(3) 0.2301(5) 1.01743(13) 0.0255(12) Uani 1 1 d .
C7 C 0.6652(3) 0.1550(6) 1.02997(13) 0.0269(12) Uani 1 1 d .
C8 C 0.6934(3) 0.2411(6) 1.06061(13) 0.0341(13) Uani 1 1 d .
H8A H 0.6582 0.3294 1.0682 0.041 Uiso 1 1 calc R
C9 C 0.7728(4) 0.1967(7) 1.07969(15) 0.0507(16) Uani 1 1 d .
H9A H 0.7916 0.2536 1.1009 0.061 Uiso 1 1 calc R
C10 C 0.8251(4) 0.0717(8) 1.06849(16) 0.0613(19) Uani 1 1 d .
H10A H 0.8801 0.0426 1.0817 0.074 Uiso 1 1 calc R
C11 C 0.7973(4) -0.0119(7) 1.03784(16) 0.0514(16) Uani 1 1 d .
H11A H 0.8334 -0.0988 1.0300 0.062 Uiso 1 1 calc R
C12 C 0.7177(3) 0.0300(6) 1.01852(14) 0.0371(13) Uani 1 1 d .
H12A H 0.6992 -0.0274 0.9973 0.045 Uiso 1 1 calc R
C13 C 0.4486(3) 0.3848(5) 0.89862(12) 0.0235(11) Uani 1 1 d .
C14 C 0.4574(3) 0.5184(5) 0.87771(13) 0.0267(12) Uani 1 1 d .
H14A H 0.5137 0.5775 0.8784 0.032 Uiso 1 1 calc R
C15 C 0.3829(3) 0.5645(5) 0.85577(13) 0.0306(12) Uani 1 1 d .
H15A H 0.3886 0.6558 0.8411 0.037 Uiso 1 1 calc R
C16 C 0.3009(3) 0.4815(6) 0.85469(14) 0.0364(13) Uani 1 1 d .
H16A H 0.2504 0.5145 0.8394 0.044 Uiso 1 1 calc R
C17 C 0.2926(3) 0.3498(6) 0.87608(14) 0.0359(13) Uani 1 1 d .
H17A H 0.2356 0.2925 0.8758 0.043 Uiso 1 1 calc R
C18 C 0.3659(3) 0.3004(6) 0.89792(13) 0.0308(12) Uani 1 1 d .
H18A H 0.3599 0.2089 0.9124 0.037 Uiso 1 1 calc R
C19 C 0.6644(3) 0.3476(5) 0.87913(12) 0.0233(11) Uani 1 1 d .
C20 C 0.7565(3) 0.4015(5) 0.88053(12) 0.0238(11) Uani 1 1 d .
H20A H 0.7851 0.4203 0.9038 0.029 Uiso 1 1 calc R
C21 C 0.8074(3) 0.4284(5) 0.84942(13) 0.0271(12) Uani 1 1 d .
H21A H 0.8694 0.4679 0.8514 0.033 Uiso 1 1 calc R
C22 C 0.7678(3) 0.3975(5) 0.81485(12) 0.0223(11) Uani 1 1 d .
C23 C 0.6762(3) 0.3466(5) 0.81291(13) 0.0267(12) Uani 1 1 d .
H23A H 0.6478 0.3276 0.7897 0.032 Uiso 1 1 calc R
C24 C 0.6247(3) 0.3229(5) 0.84464(12) 0.0264(11) Uani 1 1 d .
H24A H 0.5614 0.2893 0.8427 0.032 Uiso 1 1 calc R
C25 C 0.4530(3) 0.1986(5) 1.05360(13) 0.0235(11) Uani 1 1 d .
C26 C 0.3713(3) 0.2775(5) 1.06293(12) 0.0265(12) Uani 1 1 d .
H26A H 0.3468 0.3545 1.0467 0.032 Uiso 1 1 calc R
C27 C 0.3250(3) 0.2469(5) 1.09516(13) 0.0265(12) Uani 1 1 d .
H27A H 0.2692 0.3022 1.1007 0.032 Uiso 1 1 calc R
C28 C 0.3594(3) 0.1361(5) 1.11945(12) 0.0257(12) Uani 1 1 d .
C29 C 0.4411(3) 0.0586(5) 1.11079(13) 0.0281(12) Uani 1 1 d .
H29A H 0.4667 -0.0155 1.1275 0.034 Uiso 1 1 calc R
C30 C 0.4862(3) 0.0873(5) 1.07810(13) 0.0267(12) Uani 1 1 d .
H30A H 0.5409 0.0296 1.0724 0.032 Uiso 1 1 calc R
C31 C 0.9217(3) 0.3905(5) 0.78508(13) 0.0244(11) Uani 1 1 d .
C32 C 0.9613(3) 0.2729(5) 0.80653(13) 0.0288(12) Uani 1 1 d .
H32A H 0.9221 0.2059 0.8204 0.035 Uiso 1 1 calc R
C33 C 1.0567(3) 0.2532(6) 0.80781(14) 0.0342(13) Uani 1 1 d .
H33A H 1.0825 0.1750 0.8234 0.041 Uiso 1 1 calc R
C34 C 1.1156(3) 0.3428(6) 0.78726(15) 0.0359(13) Uani 1 1 d .
H34A H 1.1814 0.3267 0.7882 0.043 Uiso 1 1 calc R
C35 C 1.0766(3) 0.4573(6) 0.76520(14) 0.0345(13) Uani 1 1 d .
H35A H 1.1161 0.5197 0.7504 0.041 Uiso 1 1 calc R
C36 C 0.9816(3) 0.4822(6) 0.76438(13) 0.0309(12) Uani 1 1 d .
H36A H 0.9564 0.5633 0.7494 0.037 Uiso 1 1 calc R
C37 C 0.7808(3) 0.4394(5) 0.74784(13) 0.0258(12) Uani 1 1 d .
C38 C 0.8101(3) 0.3508(6) 0.71829(14) 0.0333(13) Uani 1 1 d .
H38A H 0.8577 0.2743 0.7215 0.040 Uiso 1 1 calc R
C39 C 0.7694(3) 0.3747(6) 0.68401(13) 0.0359(13) Uani 1 1 d .
H39A H 0.7900 0.3145 0.6638 0.043 Uiso 1 1 calc R
C40 C 0.7004(4) 0.4830(6) 0.67884(14) 0.0374(14) Uani 1 1 d .
H40A H 0.6730 0.4983 0.6553 0.045 Uiso 1 1 calc R
C41 C 0.6708(3) 0.5702(5) 0.70843(15) 0.0347(13) Uani 1 1 d .
H41A H 0.6226 0.6456 0.7052 0.042 Uiso 1 1 calc R
C42 C 0.7110(3) 0.5483(5) 0.74281(13) 0.0300(12) Uani 1 1 d .
H42A H 0.6903 0.6089 0.7630 0.036 Uiso 1 1 calc R
C43 C 0.3530(3) 0.0998(5) 1.18706(13) 0.0260(12) Uani 1 1 d .
C44 C 0.3132(3) 0.0129(5) 1.21515(13) 0.0272(12) Uani 1 1 d .
H44A H 0.2560 -0.0413 1.2109 0.033 Uiso 1 1 calc R
C45 C 0.3562(3) 0.0051(6) 1.24916(13) 0.0321(12) Uani 1 1 d .
H45A H 0.3280 -0.0536 1.2682 0.038 Uiso 1 1 calc R
C46 C 0.4392(3) 0.0815(6) 1.25575(13) 0.0332(13) Uani 1 1 d .
H46A H 0.4686 0.0764 1.2792 0.040 Uiso 1 1 calc R
C47 C 0.4794(3) 0.1657(6) 1.22773(14) 0.0340(13) Uani 1 1 d .
H47A H 0.5379 0.2161 1.2318 0.041 Uiso 1 1 calc R
C48 C 0.4358(3) 0.1777(6) 1.19400(13) 0.0308(12) Uani 1 1 d .
H48A H 0.4630 0.2400 1.1754 0.037 Uiso 1 1 calc R
C49 C 0.2094(3) 0.0982(6) 1.14895(14) 0.0281(12) Uani 1 1 d .
C50 C 0.1682(3) 0.0077(6) 1.12120(14) 0.0330(13) Uani 1 1 d .
H50A H 0.2060 -0.0514 1.1050 0.040 Uiso 1 1 calc R
C51 C 0.0722(3) 0.0052(6) 1.11761(15) 0.0396(14) Uani 1 1 d .
H51A H 0.0442 -0.0547 1.0985 0.047 Uiso 1 1 calc R
C52 C 0.0158(3) 0.0876(6) 1.14109(15) 0.0415(15) Uani 1 1 d .
H52A H -0.0504 0.0847 1.1382 0.050 Uiso 1 1 calc R
C53 C 0.0565(3) 0.1740(6) 1.16872(14) 0.0381(13) Uani 1 1 d .
H53A H 0.0182 0.2306 1.1852 0.046 Uiso 1 1 calc R
C54 C 0.1523(3) 0.1791(5) 1.17269(13) 0.0308(12) Uani 1 1 d .
H54A H 0.1796 0.2389 1.1920 0.037 Uiso 1 1 calc R
C55 C 0.9475(5) 0.3540(9) 0.9639(2) 0.074(2) Uani 1 1 d .
H55A H 0.9731 0.2515 0.9649 0.089 Uiso 1 1 calc R
C56 C 0.8789(6) 0.4021(11) 0.9886(2) 0.083(2) Uani 1 1 d .
H56A H 0.8590 0.3290 1.0065 0.099 Uiso 1 1 calc R
C57 C 0.8387(5) 0.5470(12) 0.9887(3) 0.092(3) Uani 1 1 d .
H57A H 0.7925 0.5754 1.0060 0.110 Uiso 1 1 calc R
C58 C 0.8697(6) 0.6523(10) 0.9616(3) 0.086(3) Uani 1 1 d .
H58A H 0.8438 0.7545 0.9603 0.104 Uiso 1 1 calc R
C59 C 0.9380(5) 0.6072(9) 0.9368(2) 0.070(2) Uani 1 1 d .
H59A H 0.9576 0.6799 0.9187 0.084 Uiso 1 1 calc R
C60 C 0.9774(5) 0.4637(10) 0.9375(2) 0.069(2) Uani 1 1 d .
C61 C 1.0502(5) 0.4236(9) 0.9115(2) 0.107(3) Uani 1 1 d .
H61A H 1.0620 0.5133 0.8955 0.160 Uiso 1 1 calc R
H61B H 1.0296 0.3343 0.8966 0.160 Uiso 1 1 calc R
H61C H 1.1078 0.3963 0.9248 0.160 Uiso 1 1 calc R

loop_
_atom_site_aniso_label
_atom_site_aniso_U_11
_atom_site_aniso_U_22
_atom_site_aniso_U_33
_atom_site_aniso_U_23
_atom_site_aniso_U_13
_atom_site_aniso_U_12
N1 0.027(2) 0.042(3) 0.013(2) 0.0050(19) 0.0009(18) 0.005(2)
N2 0.027(2) 0.041(3) 0.013(2) 0.0028(19) 0.0005(18) 0.002(2)
N3 0.027(2) 0.048(3) 0.010(2) 0.004(2) 0.0058(18) 0.005(2)
N4 0.026(2) 0.045(3) 0.012(2) 0.001(2) 0.0059(18) -0.004(2)
C1 0.028(3) 0.040(3) 0.009(3) 0.006(2) 0.006(2) 0.005(2)
C2 0.029(3) 0.042(3) 0.012(3) 0.000(2) -0.003(2) 0.003(2)
C3 0.023(3) 0.036(3) 0.010(2) -0.001(2) 0.002(2) 0.000(2)
C4 0.023(3) 0.038(3) 0.013(3) 0.000(2) 0.000(2) -0.002(2)
C5 0.024(3) 0.036(3) 0.017(3) -0.001(2) 0.003(2) 0.003(2)
C6 0.026(3) 0.037(3) 0.013(3) 0.002(2) 0.002(2) -0.001(2)
C7 0.028(3) 0.039(3) 0.014(3) 0.009(2) 0.004(2) 0.003(3)
C8 0.036(3) 0.053(3) 0.014(3) -0.001(3) 0.007(2) 0.001(3)
C9 0.042(3) 0.091(5) 0.018(3) -0.010(3) -0.007(3) 0.009(4)
C10 0.052(4) 0.103(5) 0.028(4) -0.001(4) -0.018(3) 0.029(4)
C11 0.047(3) 0.071(4) 0.036(4) 0.000(3) -0.004(3) 0.019(3)
C12 0.041(3) 0.045(3) 0.025(3) 0.001(3) 0.003(3) 0.000(3)
C13 0.032(3) 0.029(3) 0.010(2) -0.001(2) -0.001(2) 0.001(2)
C14 0.021(2) 0.038(3) 0.021(3) -0.003(2) 0.001(2) -0.004(2)
C15 0.037(3) 0.034(3) 0.020(3) 0.008(2) -0.002(2) 0.005(3)
C16 0.036(3) 0.052(4) 0.021(3) -0.002(3) -0.008(2) 0.007(3)
C17 0.028(3) 0.048(3) 0.032(3) -0.001(3) -0.004(2) 0.001(3)
C18 0.035(3) 0.035(3) 0.022(3) 0.006(2) -0.001(2) 0.002(3)
C19 0.027(3) 0.030(3) 0.012(3) 0.000(2) 0.003(2) 0.001(2)
C20 0.027(3) 0.034(3) 0.011(2) 0.000(2) -0.001(2) 0.004(2)
C21 0.028(3) 0.037(3) 0.016(3) 0.004(2) 0.002(2) 0.002(2)
C22 0.029(3) 0.025(3) 0.013(3) 0.003(2) 0.007(2) 0.002(2)
C23 0.030(3) 0.038(3) 0.011(3) -0.004(2) 0.000(2) 0.005(2)
C24 0.030(3) 0.035(3) 0.014(3) 0.000(2) 0.004(2) 0.006(2)
C25 0.020(2) 0.034(3) 0.017(3) 0.002(2) 0.001(2) 0.000(2)
C26 0.029(3) 0.039(3) 0.012(3) 0.006(2) 0.004(2) 0.002(2)
C27 0.025(3) 0.033(3) 0.022(3) -0.004(2) 0.003(2) 0.003(2)
C28 0.028(3) 0.039(3) 0.011(3) -0.003(2) 0.005(2) -0.002(2)
C29 0.031(3) 0.040(3) 0.013(3) 0.004(2) 0.005(2) 0.005(3)
C30 0.027(3) 0.035(3) 0.019(3) -0.001(2) 0.008(2) 0.001(2)
C31 0.023(3) 0.035(3) 0.014(3) -0.006(2) 0.001(2) 0.002(2)
C32 0.028(3) 0.042(3) 0.017(3) -0.001(2) 0.002(2) 0.004(3)
C33 0.041(3) 0.040(3) 0.021(3) -0.004(3) 0.003(3) 0.005(3)
C34 0.026(3) 0.046(3) 0.036(3) -0.014(3) 0.004(3) 0.003(3)
C35 0.029(3) 0.047(3) 0.028(3) -0.012(3) 0.010(2) -0.005(3)
C36 0.037(3) 0.039(3) 0.016(3) 0.002(2) 0.006(2) -0.002(3)
C37 0.033(3) 0.028(3) 0.017(3) 0.002(2) 0.001(2) 0.000(2)
C38 0.035(3) 0.036(3) 0.029(3) -0.006(3) 0.007(3) 0.003(3)
C39 0.045(3) 0.047(3) 0.016(3) -0.010(3) 0.005(3) -0.008(3)
C40 0.047(3) 0.048(3) 0.017(3) 0.001(3) -0.008(3) -0.013(3)
C41 0.036(3) 0.033(3) 0.034(3) 0.003(3) -0.007(3) 0.002(3)
C42 0.040(3) 0.032(3) 0.017(3) -0.001(2) 0.001(2) 0.001(3)
C43 0.029(3) 0.033(3) 0.016(3) 0.003(2) 0.001(2) 0.003(2)
C44 0.031(3) 0.030(3) 0.021(3) -0.004(2) 0.006(2) 0.004(2)
C45 0.038(3) 0.041(3) 0.017(3) 0.002(2) 0.007(2) 0.005(3)
C46 0.038(3) 0.046(3) 0.015(3) 0.000(2) -0.005(2) 0.003(3)
C47 0.034(3) 0.041(3) 0.027(3) 0.001(3) -0.003(3) -0.009(3)
C48 0.030(3) 0.045(3) 0.018(3) 0.003(2) 0.007(2) -0.006(3)
C49 0.027(3) 0.035(3) 0.023(3) 0.005(2) 0.006(2) -0.001(3)
C50 0.035(3) 0.041(3) 0.023(3) -0.005(3) 0.002(2) -0.001(3)
C51 0.036(3) 0.053(4) 0.030(3) 0.001(3) 0.000(3) -0.012(3)
C52 0.021(3) 0.073(4) 0.030(3) 0.008(3) 0.000(3) 0.000(3)
C53 0.033(3) 0.055(4) 0.026(3) 0.004(3) 0.003(3) 0.002(3)
C54 0.033(3) 0.040(3) 0.020(3) -0.001(2) 0.001(2) 0.003(3)
C55 0.076(5) 0.086(6) 0.059(5) 0.014(5) -0.021(4) -0.018(5)
C56 0.075(5) 0.113(7) 0.060(6) 0.001(5) -0.010(5) -0.018(5)
C57 0.064(5) 0.123(8) 0.089(7) -0.016(6) -0.023(5) 0.007(6)
C58 0.082(6) 0.085(6) 0.092(7) -0.013(6) -0.028(5) 0.025(5)
C59 0.076(5) 0.064(5) 0.069(6) -0.004(4) -0.032(4) -0.002(4)
C60 0.058(4) 0.096(6) 0.053(5) -0.006(5) -0.021(4) -0.015(5)
C61 0.083(5) 0.150(8) 0.088(7) -0.030(6) 0.029(5) -0.012(6)

loop_
_atom_type_symbol
_atom_type_description
_atom_type_scat_dispersion_real
_atom_type_scat_dispersion_imag
_atom_type_scat_source
C C 0.0033 0.0016 'International Tables Vol C Tables 4.2.6.8 and 6.1.1.4'
H H 0.0000 0.0000 'International Tables Vol C Tables 4.2.6.8 and 6.1.1.4'
N N 0.0061 0.0033 'International Tables Vol C Tables 4.2.6.8 and 6.1.1.4'

loop_
_geom_angle_atom_site_label_1
_geom_angle_atom_site_label_2
_geom_angle_atom_site_label_3
_geom_angle
C1 N1 C6 107.4(4)
C1 N1 C7 120.9(4)
C6 N1 C7 131.5(4)
C4 N2 C3 107.4(4)
C4 N2 C13 123.1(4)
C3 N2 C13 129.4(4)
C31 N3 C22 120.6(4)
C31 N3 C37 118.8(4)
C22 N3 C37 120.3(4)
C43 N4 C49 120.4(4)
C43 N4 C28 122.3(4)
C49 N4 C28 116.8(4)
C4 C1 N1 107.9(4)
C4 C1 C2 110.6(4)
N1 C1 C2 141.3(4)
C3 C2 C1 106.0(4)
C2 C3 N2 109.0(4)
C2 C3 C19 124.4(4)
N2 C3 C19 126.5(4)
C1 C4 N2 107.0(4)
C1 C4 C5 109.5(4)
N2 C4 C5 143.2(4)
C6 C5 C4 106.1(4)
C5 C6 N1 109.0(4)
C5 C6 C25 126.2(4)
N1 C6 C25 124.6(4)
C12 C7 C8 120.1(5)
C12 C7 N1 118.7(4)
C8 C7 N1 121.0(4)
C9 C8 C7 119.2(5)
C10 C9 C8 120.9(5)
C9 C10 C11 119.6(5)
C12 C11 C10 120.4(5)
C11 C12 C7 119.8(5)
C14 C13 C18 120.4(4)
C14 C13 N2 121.2(4)
C18 C13 N2 118.4(4)
C13 C14 C15 118.8(4)
C16 C15 C14 121.4(4)
C15 C16 C17 119.2(5)
C16 C17 C18 120.6(5)
C17 C18 C13 119.6(5)
C24 C19 C20 117.3(4)
C24 C19 C3 125.7(4)
C20 C19 C3 117.0(4)
C21 C20 C19 122.2(4)
C20 C21 C22 120.1(4)
C23 C22 C21 118.5(4)
C23 C22 N3 122.3(4)
C21 C22 N3 119.2(4)
C22 C23 C24 120.8(4)
C19 C24 C23 121.1(4)
C30 C25 C26 117.1(4)
C30 C25 C6 124.7(4)
C26 C25 C6 118.0(4)
C27 C26 C25 121.8(4)
C26 C27 C28 120.3(4)
C29 C28 C27 118.5(4)
C29 C28 N4 122.5(4)
C27 C28 N4 119.0(4)
C28 C29 C30 121.0(4)
C29 C30 C25 121.3(4)
C36 C31 C32 117.7(4)
C36 C31 N3 120.2(4)
C32 C31 N3 122.0(4)
C33 C32 C31 120.3(5)
C34 C33 C32 122.0(5)
C33 C34 C35 118.0(5)
C36 C35 C34 120.9(5)
C35 C36 C31 121.0(5)
C42 C37 C38 119.4(5)
C42 C37 N3 121.4(4)
C38 C37 N3 119.1(4)
C37 C38 C39 119.6(5)
C40 C39 C38 121.2(5)
C39 C40 C41 119.0(5)
C40 C41 C42 120.5(5)
C37 C42 C41 120.2(5)
C48 C43 C44 118.6(5)
C48 C43 N4 121.5(4)
C44 C43 N4 119.8(4)
C45 C44 C43 120.5(5)
C46 C45 C44 120.6(5)
C45 C46 C47 119.0(5)
C48 C47 C46 120.9(5)
C43 C48 C47 120.4(5)
C54 C49 C50 119.0(4)
C54 C49 N4 121.5(4)
C50 C49 N4 119.4(4)
C51 C50 C49 119.2(5)
C50 C51 C52 121.5(5)
C53 C52 C51 119.1(5)
C54 C53 C52 120.4(5)
C53 C54 C49 120.8(5)
C56 C55 C60 117.6(8)
C57 C56 C55 124.4(8)
C56 C57 C58 116.2(8)
C59 C58 C57 120.5(8)
C60 C59 C58 122.2(8)
C59 C60 C55 119.2(7)
C59 C60 C61 120.1(8)
C55 C60 C61 120.8(8)

loop_
_geom_bond_atom_site_label_1
_geom_bond_atom_site_label_2
_geom_bond_distance
N1 C1 1.391(5)
N1 C6 1.397(5)
N1 C7 1.421(5)
N2 C4 1.397(5)
N2 C3 1.404(5)
N2 C13 1.433(5)
N3 C31 1.412(5)
N3 C22 1.425(5)
N3 C37 1.436(5)
N4 C43 1.414(5)
N4 C49 1.425(5)
N4 C28 1.429(5)
C1 C4 1.370(6)
C1 C2 1.394(6)
C2 C3 1.382(6)
C3 C19 1.465(6)
C4 C5 1.405(6)
C5 C6 1.387(6)
C6 C25 1.473(6)
C7 C12 1.374(6)
C7 C8 1.394(6)
C8 C9 1.377(6)
C9 C10 1.369(7)
C10 C11 1.381(7)
C11 C12 1.378(7)
C13 C14 1.380(6)
C13 C18 1.383(6)
C14 C15 1.382(6)
C15 C16 1.369(6)
C16 C17 1.377(6)
C17 C18 1.375(6)
C19 C24 1.390(6)
C19 C20 1.394(6)
C20 C21 1.375(6)
C21 C22 1.401(6)
C22 C23 1.380(6)
C23 C24 1.394(6)
C25 C30 1.386(6)
C25 C26 1.393(6)
C26 C27 1.382(6)
C27 C28 1.384(6)
C28 C29 1.381(6)
C29 C30 1.384(6)
C31 C36 1.390(6)
C31 C32 1.390(6)
C32 C33 1.372(6)
C33 C34 1.369(6)
C34 C35 1.381(7)
C35 C36 1.373(6)
C37 C42 1.375(6)
C37 C38 1.387(6)
C38 C39 1.388(7)
C39 C40 1.364(6)
C40 C41 1.383(7)
C41 C42 1.386(6)
C43 C48 1.379(6)
C43 C44 1.393(6)
C44 C45 1.380(6)
C45 C46 1.373(6)
C46 C47 1.381(6)
C47 C48 1.376(6)
C49 C54 1.382(6)
C49 C50 1.399(6)
C50 C51 1.374(6)
C51 C52 1.377(7)
C52 C53 1.374(7)
C53 C54 1.374(6)
C55 C56 1.402(9)
C55 C60 1.415(9)
C56 C57 1.366(9)
C57 C58 1.413(10)
C58 C59 1.394(9)
C59 C60 1.350(8)
C60 C61 1.457(8)
